data_4116547
loop_
_publ_author_name
'Giovanna Barbarella'
'Massimo Zambianchi'
'Luciano Antolini'
'Paolo Ostoja'
'Piera Maccagnani'
'Alessandro Bongini'
'Elisabeth A. Marseglia'
'Emilio Tedesco'
'Giuseppe Gigli'
'Roberto Cingolani'

_publ_section_title
;
 Solid-State Conformation, Molecular Packing, and Electrical and Optical
 Properties of Processable \b-Methylated Sexithiophenes
;
_journal_name_full 'Journal of the American Chemical Society'
_journal_page_first 8920
_journal_page_last 8926
_journal_paper_doi 10.1021/ja9916512
_journal_volume 121
_journal_year 1999
_chemical_compound_source synthesis
_chemical_formula_sum 'C28 H22 S6'
_chemical_formula_weight 550.82
_chemical_name_systematic
; 
 4',3'',4''',3''''-tetramethyl-2,2':5,2'':5'',2''':5''',2'''':5'''',2'''''.-
 sexithiophene (triclinic form)
 ? 
;
_space_group_IT_number 2
_symmetry_cell_setting monoclinic
_symmetry_space_group_name_Hall '-P 1'
_symmetry_space_group_name_H-M 'P -1'
_atom_sites_solution_hydrogens mixed
_atom_sites_solution_primary direct
_atom_sites_solution_secondary difmap
_audit_creation_method SHELXL
_cell_angle_alpha 99.47(2)
_cell_angle_beta 91.62(2)
_cell_angle_gamma 107.08(2)
_cell_formula_units_Z 1
_cell_length_a 7.595(2)
_cell_length_b 7.680(2)
_cell_length_c 11.438(3)
_cell_measurement_reflns_used 35
_cell_measurement_temperature 293(2)
_cell_measurement_theta_max 17.5
_cell_measurement_theta_min 4.5
_cell_volume 627.0(3)
_computing_cell_refinement 'Siemens XSCANS'
_computing_data_collection 'Siemens XSCANS'
_computing_data_reduction 'Siemens XSCANS'
_computing_molecular_graphics 'ORTEP (Johnson, 1965)'
_computing_structure_refinement 'SHELXL-93 (Sheldrick, 1993)'
_computing_structure_solution 'SHELXS-86 (Sheldrick, 1990)'
_diffrn_ambient_temperature 293(2)
_diffrn_measurement_device 'Siemens P4RA-M18X diffractometer'
_diffrn_measurement_method 'theta-two(theta) scan'
_diffrn_radiation_monochromator graphite
_diffrn_radiation_source 'rotating anode : 52 KV, 100 mA'
_diffrn_radiation_type MoK\a
_diffrn_radiation_wavelength 0.71069
_diffrn_reflns_av_R_equivalents 0.0245
_diffrn_reflns_av_sigmaI/netI 0.0405
_diffrn_reflns_limit_h_max 9
_diffrn_reflns_limit_h_min -9
_diffrn_reflns_limit_k_max 9
_diffrn_reflns_limit_k_min -9
_diffrn_reflns_limit_l_max 14
_diffrn_reflns_limit_l_min -14
_diffrn_reflns_number 3047
_diffrn_reflns_theta_max 26.93
_diffrn_reflns_theta_min 1.81
_diffrn_standards_interval_count 200
_diffrn_standards_number 3
_exptl_absorpt_coefficient_mu 0.563
_exptl_absorpt_correction_type 'not applied'
_exptl_crystal_colour orange-yellow
_exptl_crystal_density_diffrn 1.459
_exptl_crystal_description 'transparent prisms'
_exptl_crystal_F_000 286
_exptl_crystal_size_max 0.33
_exptl_crystal_size_mid 0.30
_exptl_crystal_size_min 0.25
_refine_diff_density_max 0.328
_refine_diff_density_min -0.448
_refine_diff_density_rms 0.050
_refine_ls_extinction_method none
_refine_ls_goodness_of_fit_all 1.053
_refine_ls_goodness_of_fit_obs 1.072
_refine_ls_matrix_type full
_refine_ls_number_parameters 203
_refine_ls_number_reflns 2459
_refine_ls_number_restraints 4
_refine_ls_restrained_S_all 1.178
_refine_ls_restrained_S_obs 1.075
_refine_ls_R_factor_all 0.0511
_refine_ls_R_factor_obs 0.0388
_refine_ls_shift/esd_max -0.003
_refine_ls_shift/esd_mean 0.000
_refine_ls_structure_factor_coef Fsqd
_refine_ls_weighting_details 'w=1/[\s^2^(Fo^2^)+(0.0468P)^2^+0.2496P] where P=(Fo^2^+2Fc^2^)/3'
_refine_ls_weighting_scheme calc
_refine_ls_wR_factor_all 0.1165
_refine_ls_wR_factor_obs 0.0957
_reflns_number_observed 2034
_reflns_number_total 2460
_reflns_observed_criterion >2sigma(I)
_cod_data_source_file ja9916512_3.cif
_cod_data_source_block Compound2T
_cod_depositor_comments
;
The following automatic conversions were performed:

'_refine_ls_weighting_scheme' value 'calc
w=1/[\s^2^(Fo^2^)+(0.0468P)^2^+0.2496P] where P=(Fo^2^+2Fc^2^)/3' was
changed to 'calc'. New tag '_refine_ls_weighting_details' was
created. The value of the new tag was set to
'w=1/[\s^2^(Fo^2^)+(0.0468P)^2^+0.2496P] where P=(Fo^2^+2Fc^2^)/3'.

Automatic conversion script
Id: cif_fix_values 3143 2015-03-26 13:38:13Z robertas 

The following automatic conversions were performed:

'_atom_sites_solution_hydrogens' value 'difmap and geom' was changed
to 'mixed'.

Automatic conversion script
Id: cif_fix_values 6452 2018-10-05 10:23:21Z andrius 
;
_cod_original_cell_volume 626.9(3)
_cod_database_code 4116547

loop_
_symmetry_equiv_pos_as_xyz
'x, y, z'
'-x, -y, -z'

loop_
_atom_site_aniso_label
_atom_site_aniso_U_11
_atom_site_aniso_U_22
_atom_site_aniso_U_33
_atom_site_aniso_U_23
_atom_site_aniso_U_13
_atom_site_aniso_U_12
C2A 0.0582(14) 0.0440(13) 0.0303(11) 0.0045(9) 0.0109(10) 0.0195(11)
S1A 0.0759(8) 0.0668(8) 0.0325(5) -0.0078(4) 0.0065(4) 0.0132(6)
C3A 0.041(2) 0.096(4) 0.025(2) -0.007(2) 0.013(2) 0.030(2)
C4A 0.069(4) 0.064(3) 0.058(3) 0.009(2) 0.039(2) 0.026(3)
C5A 0.092(4) 0.063(3) 0.031(2) -0.003(2) 0.023(3) 0.028(3)
S1B 0.0336(3) 0.0655(4) 0.0293(3) 0.0006(2) 0.0081(2) 0.0157(3)
C2B 0.0448(12) 0.0457(12) 0.0273(10) 0.0033(9) 0.0076(9) 0.0147(10)
C3B 0.0435(12) 0.0549(14) 0.0304(10) 0.0029(10) 0.0003(9) 0.0178(11)
C4B 0.0355(11) 0.0482(13) 0.0341(11) 0.0056(9) 0.0042(9) 0.0163(10)
C5B 0.0351(10) 0.0449(12) 0.0288(10) 0.0047(9) 0.0084(8) 0.0169(9)
C6B 0.0371(13) 0.078(2) 0.0447(14) 0.0037(13) 0.0027(11) 0.0219(13)
S1C 0.0478(3) 0.0754(4) 0.0279(3) 0.0059(3) 0.0075(2) 0.0371(3)
C2C 0.0337(10) 0.0487(12) 0.0287(10) 0.0064(9) 0.0089(8) 0.0172(9)
C3C 0.0352(11) 0.0514(13) 0.0307(10) 0.0069(9) 0.0069(8) 0.0176(10)
C4C 0.0392(11) 0.0556(14) 0.0291(11) 0.0066(9) 0.0048(9) 0.0189(10)
C5C 0.0397(11) 0.0513(13) 0.0266(10) 0.0055(9) 0.0078(8) 0.0178(10)
C6C 0.0482(14) 0.095(2) 0.0366(13) 0.0075(14) 0.0068(11) 0.042(2)

loop_
_atom_site_label
_atom_site_type_symbol
_atom_site_fract_x
_atom_site_fract_y
_atom_site_fract_z
_atom_site_U_iso_or_equiv
_atom_site_thermal_displace_type
_atom_site_occupancy
_atom_site_calc_flag
_atom_site_refinement_flags
_atom_site_disorder_group
C2A C 0.2484(3) 0.1854(3) 0.2910(2) 0.0434(5) Uani 1 d D .
S1A S 0.1254(2) 0.0570(2) 0.16406(9) 0.0622(4) Uani 0.790(3) d P 1
C3A C 0.4377(8) 0.2483(10) 0.2726(5) 0.0538(15) Uani 0.790(3) d P 1
C4A C 0.4765(7) 0.1793(8) 0.1556(4) 0.0619(13) Uani 0.790(3) d P 1
C5A C 0.3205(7) 0.0782(7) 0.0902(4) 0.0621(15) Uani 0.790(3) d P 1
S1A* S 0.4793(5) 0.2562(12) 0.2792(9) 0.067(2) Uiso 0.210(3) d PD 2
C3A* C 0.1565(28) 0.0898(37) 0.1835(11) 0.067(2) Uiso 0.210(3) d PD 2
H3A* H 0.0282(28) 0.0555(37) 0.1730(11) 0.075(5) Uiso 0.210(3) calc PR 2
C4A* C 0.2609(33) 0.0445(40) 0.0891(24) 0.067(2) Uiso 0.210(3) d PD 2
H4A* H 0.2227(33) -0.0302(40) 0.0147(24) 0.075(5) Uiso 0.210(3) calc PR 2
C5A* C 0.4264(43) 0.1381(41) 0.1371(13) 0.067(2) Uiso 0.210(3) d PD 2
H5A* H 0.5241(43) 0.1406(41) 0.0895(13) 0.075(5) Uiso 0.210(3) calc PR 2
S1B S 0.28577(8) 0.29897(9) 0.53534(5) 0.0435(2) Uani 1 d . .
C2B C 0.1609(3) 0.2244(3) 0.3990(2) 0.0393(5) Uani 1 d . .
C3B C -0.0220(3) 0.2032(3) 0.4123(2) 0.0429(5) Uani 1 d . .
C4B C -0.0647(3) 0.2460(3) 0.5313(2) 0.0387(5) Uani 1 d . .
C5B C 0.0905(3) 0.3019(3) 0.6103(2) 0.0353(5) Uani 1 d . .
C6B C -0.2591(4) 0.2262(5) 0.5617(3) 0.0531(7) Uani 1 d . .
S1C S -0.05652(8) 0.44983(10) 0.80719(5) 0.0467(2) Uani 1 d . .
C2C C 0.1070(3) 0.3585(3) 0.7396(2) 0.0360(5) Uani 1 d . .
C3C C 0.2358(3) 0.3490(3) 0.8240(2) 0.0381(5) Uani 1 d . .
C4C C 0.1963(3) 0.4109(3) 0.9411(2) 0.0404(5) Uani 1 d . .
C5C C 0.0418(3) 0.4672(3) 0.9479(2) 0.0384(5) Uani 1 d . .
C6C C 0.3975(4) 0.2772(5) 0.8001(2) 0.0559(7) Uani 1 d . .
H3A H 0.5465(58) 0.3275(61) 0.3509(40) 0.075(5) Uiso 0.790(3) d P .
H4A H 0.5761(63) 0.2023(64) 0.1335(39) 0.075(5) Uiso 0.790(3) d P .
H5A H 0.3070(58) 0.0299(59) 0.0081(39) 0.075(5) Uiso 0.790(3) d P .
H3B H -0.1274(44) 0.1653(44) 0.3430(27) 0.075(5) Uiso 1 d . .
H6B1 H -0.2830(44) 0.1727(45) 0.6279(30) 0.072(4) Uiso 1 d . .
H6B2 H -0.3314(46) 0.1709(46) 0.4993(31) 0.072(4) Uiso 1 d . .
H6B3 H -0.2827(45) 0.3453(48) 0.5773(29) 0.072(4) Uiso 1 d . .
H4C H 0.2701(45) 0.4079(45) 1.0045(29) 0.075(5) Uiso 1 d . .
H6C1 H 0.4551(46) 0.2725(46) 0.8644(31) 0.072(4) Uiso 1 d . .
H6C2 H 0.3720(45) 0.1672(48) 0.7435(31) 0.072(4) Uiso 1 d . .
H6C3 H 0.5025(46) 0.3732(46) 0.7725(28) 0.072(4) Uiso 1 d . .

loop_
_atom_type_symbol
_atom_type_description
_atom_type_scat_dispersion_real
_atom_type_scat_dispersion_imag
_atom_type_scat_source
S S 0.1246 0.1234 'International Tables Vol C Tables 4.2.6.8 and 6.1.1.4'
C C 0.0033 0.0016 'International Tables Vol C Tables 4.2.6.8 and 6.1.1.4'
H H 0.0000 0.0000 'International Tables Vol C Tables 4.2.6.8 and 6.1.1.4'

loop_
_geom_angle_atom_site_label_1
_geom_angle_atom_site_label_2
_geom_angle_atom_site_label_3
_geom_angle
_geom_angle_site_symmetry_1
_geom_angle_site_symmetry_3
C3A C2A C2B 127.5(3) . .
C3A C2A S1A 110.4(3) . .
C2B C2A S1A 122.0(2) . .
C3A* C2A S1A* 110.6(10) . .
C2B C2A S1A* 124.3(4) . .
C2A S1A C5A 91.9(2) . .
C2A C3A C4A 112.6(5) . .
C2A C3A H3A 120.9(20) . .
C4A C3A H3A 125.8(20) . .
C5A C4A C3A 110.6(4) . .
C5A C4A H4A 125.9(33) . .
C3A C4A H4A 123.5(34) . .
C4A C5A S1A 114.4(3) . .
C4A C5A H5A 127.1(26) . .
S1A C5A H5A 118.2(26) . .
C2A S1A* C5A* 85.1(11) . .
C2A C3A* C4A* 118.7(20) . .
C2A C3A* H3A* 120.7(10) . .
C4A* C3A* H3A* 120.7(13) . .
C5A* C4A* C3A* 99.4(23) . .
C5A* C4A* H4A* 130.3(14) . .
C3A* C4A* H4A* 130.3(13) . .
C4A* C5A* S1A* 125.7(22) . .
C4A* C5A* H5A* 117.2(14) . .
S1A* C5A* H5A* 117.2(11) . .
C2B S1B C5B 92.71(12) . .
C3B C2B C2A 128.4(2) . .
C3B C2B S1B 110.1(2) . .
C2A C2B S1B 121.4(2) . .
C2B C3B C4B 114.6(2) . .
C2B C3B H3B 125.8(17) . .
C4B C3B H3B 119.5(17) . .
C5B C4B C3B 112.0(2) . .
C5B C4B C6B 126.5(2) . .
C3B C4B C6B 121.4(2) . .
C4B C5B C2C 129.5(2) . .
C4B C5B S1B 110.5(2) . .
C2C C5B S1B 120.0(2) . .
C4B C6B H6B1 110.6(21) . .
C4B C6B H6B2 108.2(22) . .
H6B1 C6B H6B2 115.9(30) . .
C4B C6B H6B3 111.7(20) . .
H6B1 C6B H6B3 108.2(28) . .
H6B2 C6B H6B3 102.0(28) . .
C5C S1C C2C 92.73(11) . .
C3C C2C C5B 130.1(2) . .
C3C C2C S1C 110.4(2) . .
C5B C2C S1C 119.4(2) . .
C2C C3C C4C 112.0(2) . .
C2C C3C C6C 126.1(2) . .
C4C C3C C6C 121.9(2) . .
C5C C4C C3C 114.7(2) . .
C5C C4C H4C 125.3(20) . .
C3C C4C H4C 120.0(20) . .
C4C C5C C5C 129.4(3) . 2_567
C4C C5C S1C 110.1(2) . .
C5C C5C S1C 120.5(2) 2_567 .
C3C C6C H6C1 112.1(22) . .
C3C C6C H6C2 115.3(21) . .
H6C1 C6C H6C2 112.9(30) . .
C3C C6C H6C3 111.0(18) . .
H6C1 C6C H6C3 96.6(27) . .
H6C2 C6C H6C3 107.4(26) . .

loop_
_geom_bond_atom_site_label_1
_geom_bond_atom_site_label_2
_geom_bond_distance
_geom_bond_site_symmetry_2
C2A C3A* 1.375(2) .
C2A C3A 1.410(6) .
C2A C2B 1.449(3) .
C2A S1A 1.692(3) .
C2A S1A* 1.693(2) .
S1A C5A 1.706(4) .
C3A C4A 1.428(6) .
C3A H3A 1.16(5) .
C4A C5A 1.336(7) .
C4A H4A 0.78(4) .
C5A H5A 0.94(4) .
S1A* C5A* 1.700(2) .
C3A* C4A* 1.4149(14) .
C3A* H3A* 0.93 .
C4A* C5A* 1.30(4) .
C4A* H4A* 0.93 .
C4A* H5A 1.00(5) .
C5A* H5A* 0.93 .
C5A* H4A 1.10(5) .
S1B C2B 1.721(3) .
S1B C5B 1.738(2) .
C2B C3B 1.366(3) .
C3B C4B 1.416(3) .
C3B H3B 1.05(3) .
C4B C5B 1.380(3) .
C4B C6B 1.496(3) .
C5B C2C 1.462(3) .
C6B H6B1 0.92(3) .
C6B H6B2 0.86(3) .
C6B H6B3 0.97(3) .
S1C C5C 1.723(2) .
S1C C2C 1.738(2) .
C2C C3C 1.381(3) .
C3C C4C 1.416(3) .
C3C C6C 1.501(3) .
C4C C5C 1.365(3) .
C4C H4C 0.91(3) .
C5C C5C 1.453(4) 2_567
C6C H6C1 0.86(3) .
C6C H6C2 0.94(4) .
C6C H6C3 1.01(3) .

loop_
_geom_torsion_atom_site_label_1
_geom_torsion_atom_site_label_2
_geom_torsion_atom_site_label_3
_geom_torsion_atom_site_label_4
_geom_torsion
_geom_torsion_site_symmetry_4
C3A C2A S1A C5A 2.2(4) .
C2B C2A S1A C5A -179.6(3) .
C2B C2A C3A C4A 178.6(4) .
S1A C2A C3A C4A -3.3(6) .
C2A C3A C4A C5A 2.9(8) .
C3A C4A C5A S1A -1.2(7) .
C2A S1A C5A C4A -0.6(5) .
C3A* C2A S1A* C5A* -3.7(19) .
S1A* C2A C3A* C4A* 8.2(30) .
C2A C3A* C4A* C5A* -8.2(38) .
C3A* C4A* C5A* S1A* 5.3(42) .
C2A S1A* C5A* C4A* -1.3(34) .
C3A C2A C2B C3B 163.2(4) .
S1A C2A C2B C3B -14.7(4) .
S1A* C2A C2B C3B 167.1(4) .
C3A* C2A C2B S1B 165.5(16) .
C3A C2A C2B S1B -19.9(5) .
S1A C2A C2B S1B 162.3(2) .
S1A* C2A C2B S1B -15.9(5) .
C5B S1B C2B C3B -0.1(2) .
C5B S1B C2B C2A -177.6(2) .
C2A C2B C3B C4B 177.2(2) .
S1B C2B C3B C4B 0.0(3) .
C2B C3B C4B C5B 0.2(3) .
C2B C3B C4B C6B -178.7(2) .
C3B C4B C5B C2C 179.7(2) .
C6B C4B C5B C2C -1.4(4) .
C3B C4B C5B S1B -0.3(3) .
C6B C4B C5B S1B 178.5(2) .
C2B S1B C5B C4B 0.3(2) .
C2B S1B C5B C2C -179.8(2) .
C4B C5B C2C C3C 152.9(3) .
S1B C5B C2C C3C -27.1(4) .
C4B C5B C2C S1C -25.8(3) .
S1B C5B C2C S1C 154.32(14) .
C5C S1C C2C C3C -2.1(2) .
C5C S1C C2C C5B 176.8(2) .
C5B C2C C3C C4C -177.1(2) .
S1C C2C C3C C4C 1.6(3) .
C5B C2C C3C C6C 1.0(4) .
S1C C2C C3C C6C 179.7(2) .
C2C C3C C4C C5C -0.1(3) .
C6C C3C C4C C5C -178.3(3) .
C3C C4C C5C C5C 178.0(3) 2_567
C3C C4C C5C S1C -1.5(3) .
C2C S1C C5C C4C 2.0(2) .
C2C S1C C5C C5C -177.5(3) 2_567
